data_2220551
loop_
_publ_author_name
'Hwang, In-Chul'
'Ha, Kwang'

_publ_section_title
;Diaqua[<i>N</i>,<i>N</i>'-bis(2-pyridylmethylene)propane-1,3-diamine]manganese(II)
 dibromide--aquabromido[<i>N</i>,<i>N</i>'-bis(2-pyridylmethylene)propane-1,3-diamine]manganese(II)
 bromide--dibromido[<i>N</i>,<i>N</i>'-bis(2-pyridylmethylene)propane-1,3-diamine]manganese(II)
 (1/2/1)
;
_journal_coeditor_code IM2090
_journal_issue 1
_journal_name_full 'Acta Crystallographica Section E'
_journal_page_first m64
_journal_page_last m65
_journal_paper_doi 10.1107/S1600536808041731
_journal_volume 65
_journal_year 2009
_chemical_formula_iupac
;
[Mn (C15 H16 N4) (H2 O)2] Br2, 2{[Mn Br (C15 H16 N4) (H2 O)] Br},
[Mn Br2 (C15 H16 N4)]
;
_chemical_formula_moiety 'C15 H20 Mn N4 O2 2+, 2(C15 H18 Br Mn N4 O +), 4(Br -), C15 H16 Br2 Mn N4'
_chemical_formula_sum 'C60 H72 Br8 Mn4 N16 O4'
_chemical_formula_weight 1940.38
_chemical_name_systematic
;
Diaqua[<i>N</i>,<i>N</i>'-bis(2-pyridylmethylene)propane-1,3-\
diamine]manganese(II) dibromide--\
aquabromido[<i>N</i>,<i>N</i>'-bis(2-pyridylmethylene)propane-1,3-\
diamine]manganese(II) bromide--\
dibromido[<i>N</i>,<i>N</i>'-bis(2-pyridylmethylene)propane-1,3-\
diamine]manganese(II) (1/2/1)
;
_space_group_IT_number 5
_symmetry_cell_setting monoclinic
_symmetry_space_group_name_Hall 'C 2y'
_symmetry_space_group_name_H-M 'C 1 2 1'
_atom_sites_solution_hydrogens geom
_atom_sites_solution_primary direct
_atom_sites_solution_secondary difmap
_cell_angle_alpha 90.00
_cell_angle_beta 99.111(2)
_cell_angle_gamma 90.00
_cell_formula_units_Z 2
_cell_length_a 28.559(2)
_cell_length_b 9.2318(6)
_cell_length_c 13.8990(9)
_cell_measurement_reflns_used 5299
_cell_measurement_temperature 293(2)
_cell_measurement_theta_max 24.721
_cell_measurement_theta_min 2.322
_cell_volume 3618.3(4)
_computing_cell_refinement 'SAINT (Bruker, 2000)'
_computing_data_collection 'SMART (Bruker, 2000)'
_computing_data_reduction 'SAINT (Bruker, 2000)'
_computing_molecular_graphics 'XP (Siemens, 1990)'
_computing_publication_material 'SHELXL97 (Sheldrick, 2008)'
_computing_structure_refinement 'SHELXL97 (Sheldrick, 2008)'
_computing_structure_solution 'SHELXS97 (Sheldrick, 2008)'
_diffrn_ambient_temperature 293(2)
_diffrn_measured_fraction_theta_full 1.000
_diffrn_measured_fraction_theta_max 1.000
_diffrn_measurement_device_type 'Bruker SMART 1000 CCD'
_diffrn_measurement_method '\f and \w'
_diffrn_radiation_monochromator graphite
_diffrn_radiation_source 'fine-focus sealed tube'
_diffrn_radiation_type 'Mo K\a'
_diffrn_radiation_wavelength 0.71073
_diffrn_reflns_av_R_equivalents 0.0345
_diffrn_reflns_av_sigmaI/netI 0.0489
_diffrn_reflns_limit_h_max 35
_diffrn_reflns_limit_h_min -32
_diffrn_reflns_limit_k_max 11
_diffrn_reflns_limit_k_min -10
_diffrn_reflns_limit_l_max 17
_diffrn_reflns_limit_l_min -16
_diffrn_reflns_number 14779
_diffrn_reflns_theta_full 26.39
_diffrn_reflns_theta_max 26.39
_diffrn_reflns_theta_min 1.44
_diffrn_standards_decay_% 0
_diffrn_standards_interval_count 0
_diffrn_standards_interval_time 0
_diffrn_standards_number 0
_exptl_absorpt_coefficient_mu 5.155
_exptl_absorpt_correction_T_max 0.662
_exptl_absorpt_correction_T_min 0.361
_exptl_absorpt_correction_type multi-scan
_exptl_absorpt_process_details '(SADABS; Bruker, 2000)'
_exptl_crystal_colour yellow
_exptl_crystal_density_diffrn 1.781
_exptl_crystal_density_method 'not measured'
_exptl_crystal_description plate
_exptl_crystal_F_000 1912
_exptl_crystal_size_max 0.25
_exptl_crystal_size_mid 0.20
_exptl_crystal_size_min 0.08
_refine_diff_density_max 1.299
_refine_diff_density_min -2.374
_refine_ls_abs_structure_details 'Flack (1983), 2901 Friedel pairs'
_refine_ls_abs_structure_Flack 0.060(10)
_refine_ls_extinction_method none
_refine_ls_goodness_of_fit_ref 0.982
_refine_ls_hydrogen_treatment constr
_refine_ls_matrix_type full
_refine_ls_number_parameters 413
_refine_ls_number_reflns 6854
_refine_ls_number_restraints 1
_refine_ls_restrained_S_all 0.982
_refine_ls_R_factor_all 0.0545
_refine_ls_R_factor_gt 0.0453
_refine_ls_shift/su_max 0.007
_refine_ls_shift/su_mean 0.000
_refine_ls_structure_factor_coef Fsqd
_refine_ls_weighting_details 'calc w=1/[\s^2^(Fo^2^)+(0.0674P)^2^] where P=(Fo^2^+2Fc^2^)/3'
_refine_ls_weighting_scheme calc
_refine_ls_wR_factor_gt 0.1122
_refine_ls_wR_factor_ref 0.1156
_reflns_number_gt 5483
_reflns_number_total 6854
_reflns_threshold_expression I>2\s(I)
_cod_data_source_file im2090.cif
_cod_data_source_block I
_cod_depositor_comments
;
The following automatic conversions were performed:
'_symmetry_cell_setting' value 'Monoclinic' changed to 'monoclinic'
according to '/home/saulius/struct/CIF-dictionaries/cif_core.dic'
dictionary named 'cif_core.dic' version 2.4.1 from
2010-06-29.

'_exptl_absorpt_correction_type' value 'Multi-scan' changed
to 'multi-scan' according to
'/home/saulius/struct/CIF-dictionaries/cif_core.dic' dictionary named
'cif_core.dic' version 2.4.1 from 2010-06-29.

Automatic conversion script
Id: cif_fix_enum 1527 2010-12-29 10:47:43Z saulius 

The following automatic conversions were performed:

'_symmetry_cell_setting' value 'Monoclinic' changed to 'monoclinic'
according to /home/saulius/struct/CIF-dictionaries/cif_core.dic
dictionary named 'cif_core.dic' version 2.4.1 from
2010-06-29.

'_exptl_absorpt_correction_type' value 'Multi-scan'
changed to 'multi-scan' according to
/home/saulius/struct/CIF-dictionaries/cif_core.dic dictionary named
'cif_core.dic' version 2.4.1 from 2010-06-29.

Automatic conversion script
Id: cif_fix_values 1715 2011-07-08 13:25:40Z adriana 
;
_cod_original_cell_volume 3618.2(4)
_cod_original_sg_symbol_H-M C2
_cod_database_code 2220551
_cod_database_fobs_code 2220551

loop_
_symmetry_equiv_pos_as_xyz
'x, y, z'
'-x, y, -z'
'x+1/2, y+1/2, z'
'-x+1/2, y+1/2, -z'

loop_
_atom_site_type_symbol
_atom_site_label
_atom_site_fract_x
_atom_site_fract_y
_atom_site_fract_z
_atom_site_U_iso_or_equiv
_atom_site_adp_type
_atom_site_calc_flag
_atom_site_refinement_flags
_atom_site_occupancy
_atom_site_disorder_assembly
_atom_site_disorder_group
Mn Mn1 0.23354(3) 0.67117(10) 0.21033(6) 0.0378(2) Uani d . 1 . .
Br Br1 0.21279(2) 0.65427(9) 0.02208(4) 0.0549(2) Uani d . 1 . .
Br Br2 0.29708(2) 0.33983(8) 0.47346(5) 0.05364(19) Uani d . 1 . .
O O1 0.24730(16) 0.6324(5) 0.3731(3) 0.0525(12) Uani d . 1 . .
H H1WA 0.2627 0.5465 0.3944 0.22(7) Uiso d . 1 . .
H H1WB 0.2500 0.6545 0.4331 0.17(5) Uiso d . 1 . .
N N1 0.30105(16) 0.5427(6) 0.2189(3) 0.0385(11) Uani d . 1 . .
N N2 0.2915(2) 0.8352(6) 0.2394(4) 0.0481(13) Uani d . 1 . .
N N3 0.1850(2) 0.8506(7) 0.2407(4) 0.0519(14) Uani d . 1 . .
N N4 0.16399(18) 0.5636(7) 0.2259(4) 0.0448(13) Uani d . 1 . .
C C1 0.3072(2) 0.4038(8) 0.2018(5) 0.0508(17) Uani d . 1 . .
H H1 0.2804 0.3481 0.1808 0.061 Uiso calc R 1 . .
C C2 0.3508(3) 0.3360(10) 0.2131(5) 0.0605(19) Uani d . 1 . .
H H2 0.3535 0.2376 0.2006 0.073 Uiso calc R 1 . .
C C3 0.3906(3) 0.4207(11) 0.2441(5) 0.065(2) Uani d . 1 . .
H H3 0.4207 0.3794 0.2530 0.078 Uiso calc R 1 . .
C C4 0.3853(2) 0.5630(10) 0.2611(5) 0.060(2) Uani d . 1 . .
H H4 0.4117 0.6200 0.2826 0.072 Uiso calc R 1 . .
C C5 0.3401(2) 0.6250(8) 0.2463(4) 0.0493(17) Uani d . 1 . .
C C6 0.3324(3) 0.7804(8) 0.2573(5) 0.054(2) Uani d . 1 . .
H H6 0.3583 0.8401 0.2779 0.065 Uiso calc R 1 . .
C C7 0.2857(3) 0.9905(8) 0.2476(5) 0.068(2) Uani d . 1 . .
H H7A 0.2797 1.0323 0.1827 0.081 Uiso calc R 1 . .
H H7B 0.3149 1.0317 0.2815 0.081 Uiso calc R 1 . .
C C8 0.2468(3) 1.0300(9) 0.2995(6) 0.083(3) Uani d . 1 . .
H H8A 0.2501 1.1317 0.3167 0.099 Uiso calc R 1 . .
H H8B 0.2505 0.9755 0.3599 0.099 Uiso calc R 1 . .
C C9 0.1979(3) 1.0063(9) 0.2477(6) 0.078(3) Uani d . 1 . .
H H9A 0.1951 1.0466 0.1825 0.094 Uiso calc R 1 . .
H H9B 0.1757 1.0574 0.2817 0.094 Uiso calc R 1 . .
C C10 0.1444(3) 0.8098(10) 0.2559(5) 0.060(2) Uani d . 1 . .
H H10 0.1231 0.8777 0.2731 0.072 Uiso calc R 1 . .
C C11 0.1306(2) 0.6568(10) 0.2468(4) 0.0523(18) Uani d . 1 . .
C C12 0.0858(3) 0.6059(13) 0.2581(5) 0.073(3) Uani d . 1 . .
H H12 0.0632 0.6699 0.2745 0.087 Uiso calc R 1 . .
C C13 0.0751(3) 0.4644(13) 0.2454(6) 0.075(3) Uani d . 1 . .
H H13 0.0450 0.4310 0.2511 0.090 Uiso calc R 1 . .
C C14 0.1082(3) 0.3719(12) 0.2245(6) 0.075(3) Uani d . 1 . .
H H14 0.1016 0.2737 0.2162 0.090 Uiso calc R 1 . .
C C15 0.1534(3) 0.4265(9) 0.2153(5) 0.059(2) Uani d . 1 . .
H H15 0.1765 0.3625 0.2011 0.070 Uiso calc R 1 . .
Mn Mn2 0.5000 0.51666(15) 0.0000 0.0429(3) Uani d S 1 . .
Br Br3 0.47098(2) 0.53137(8) -0.19582(5) 0.0545(2) Uani d . 1 . .
N N5 0.43259(17) 0.6317(6) 0.0202(4) 0.0448(13) Uani d . 1 . .
N N6 0.4462(2) 0.3436(6) 0.0014(3) 0.0492(13) Uani d . 1 . .
C C16 0.4249(2) 0.7700(8) 0.0343(5) 0.0545(18) Uani d . 1 . .
H H16 0.4510 0.8315 0.0457 0.065 Uiso calc R 1 . .
C C17 0.3804(3) 0.8294(10) 0.0331(5) 0.064(2) Uani d . 1 . .
H H17 0.3770 0.9284 0.0423 0.077 Uiso calc R 1 . .
C C18 0.3419(3) 0.7424(11) 0.0184(5) 0.063(2) Uani d . 1 . .
H H18 0.3116 0.7806 0.0164 0.075 Uiso calc R 1 . .
C C19 0.3483(2) 0.5952(10) 0.0063(5) 0.0551(19) Uani d . 1 . .
H H19 0.3226 0.5321 -0.0024 0.066 Uiso calc R 1 . .
C C20 0.3946(2) 0.5435(9) 0.0075(4) 0.0490(17) Uani d . 1 . .
C C21 0.4047(3) 0.3865(9) 0.0003(5) 0.0542(19) Uani d . 1 . .
H H21 0.3800 0.3199 -0.0051 0.065 Uiso calc R 1 . .
C C22 0.4544(3) 0.1870(9) -0.0035(6) 0.070(2) Uani d . 1 . .
H H22A 0.4430 0.1393 0.0506 0.084 Uiso calc R 1 . .
H H22B 0.4369 0.1486 -0.0636 0.084 Uiso calc R 1 . .
C C23 0.5000 0.1605(15) 0.0000 0.080 Uiso d S 1 . .
H H23A 0.5033 0.0954 0.0555 0.096 Uiso calc PR 0.50 . .
H H23B 0.4967 0.0954 -0.0555 0.096 Uiso calc PR 0.50 . .
Mn Mn3 0.0000 0.20194(14) 0.5000 0.0406(3) Uani d S 1 . .
Br Br4 0.05416(3) 0.54204(10) 0.73983(7) 0.0786(3) Uani d . 1 . .
O O2 0.01481(15) 0.2422(5) 0.6552(3) 0.0505(11) Uani d . 1 . .
H H2WA 0.0279 0.3279 0.6786 0.044(17) Uiso d . 1 . .
H H2WB 0.0013 0.1642 0.6970 0.045(17) Uiso d . 1 . .
N N7 0.07095(18) 0.3114(6) 0.4971(4) 0.0422(13) Uani d . 1 . .
N N8 0.0515(2) 0.0231(7) 0.4885(4) 0.0524(14) Uani d . 1 . .
C C24 0.0825(3) 0.4523(9) 0.5045(5) 0.0551(19) Uani d . 1 . .
H H24 0.0589 0.5179 0.5141 0.066 Uiso calc R 1 . .
C C25 0.1267(3) 0.5054(10) 0.4988(5) 0.061(2) Uani d . 1 . .
H H25 0.1332 0.6040 0.5048 0.073 Uiso calc R 1 . .
C C26 0.1613(3) 0.4073(13) 0.4840(5) 0.072(3) Uani d . 1 . .
H H26 0.1916 0.4396 0.4786 0.087 Uiso calc R 1 . .
C C27 0.1512(2) 0.2644(11) 0.4771(5) 0.060(2) Uani d . 1 . .
H H27 0.1745 0.1974 0.4687 0.071 Uiso calc R 1 . .
C C28 0.1051(2) 0.2195(8) 0.4830(5) 0.0470(16) Uani d . 1 . .
C C29 0.0923(3) 0.0629(9) 0.4800(5) 0.059(2) Uani d . 1 . .
H H29 0.1150 -0.0060 0.4715 0.071 Uiso calc R 1 . .
C C30 0.0429(3) -0.1332(9) 0.4859(7) 0.085(3) Uani d . 1 . .
H H30A 0.0481 -0.1700 0.4231 0.102 Uiso calc R 1 . .
H H30B 0.0659 -0.1789 0.5353 0.102 Uiso calc R 1 . .
C C31 0.0000 -0.1720(16) 0.5000 0.080 Uiso d S 1 . .
H H31A 0.0083 -0.2366 0.5551 0.096 Uiso calc PR 0.50 . .
H H31B -0.0083 -0.2366 0.4449 0.096 Uiso calc PR 0.50 . .

loop_
_atom_site_aniso_label
_atom_site_aniso_U_11
_atom_site_aniso_U_22
_atom_site_aniso_U_33
_atom_site_aniso_U_12
_atom_site_aniso_U_13
_atom_site_aniso_U_23
Mn1 0.0336(5) 0.0370(6) 0.0422(5) -0.0022(4) 0.0043(4) -0.0030(4)
Br1 0.0469(4) 0.0742(5) 0.0422(3) 0.0010(4) 0.0025(3) -0.0013(3)
Br2 0.0557(4) 0.0429(4) 0.0644(4) 0.0008(3) 0.0158(3) 0.0081(3)
O1 0.067(3) 0.053(3) 0.038(2) 0.011(3) 0.009(2) 0.002(2)
N1 0.034(3) 0.043(3) 0.039(2) -0.004(2) 0.005(2) 0.002(2)
N2 0.065(4) 0.038(3) 0.040(3) -0.016(3) 0.005(3) 0.000(2)
N3 0.061(4) 0.043(3) 0.048(3) 0.015(3) -0.005(3) -0.005(3)
N4 0.037(3) 0.055(4) 0.043(3) -0.007(3) 0.007(2) -0.003(3)
C1 0.046(4) 0.051(4) 0.058(4) 0.000(3) 0.017(3) 0.012(3)
C2 0.062(5) 0.058(5) 0.067(5) 0.010(4) 0.027(4) 0.012(4)
C3 0.045(4) 0.099(7) 0.052(4) 0.024(4) 0.011(3) 0.006(4)
C4 0.037(4) 0.093(7) 0.050(4) 0.000(4) 0.006(3) -0.001(4)
C5 0.038(4) 0.069(5) 0.041(3) -0.010(3) 0.008(3) -0.001(3)
C6 0.058(5) 0.063(5) 0.040(4) -0.035(4) 0.004(3) -0.007(3)
C7 0.105(7) 0.043(4) 0.053(4) -0.027(4) 0.005(4) -0.009(3)
C8 0.133(8) 0.032(4) 0.073(5) -0.005(5) -0.012(5) -0.006(4)
C9 0.107(7) 0.040(5) 0.080(5) 0.019(5) -0.009(5) -0.006(4)
C10 0.059(5) 0.071(6) 0.049(4) 0.016(4) 0.005(3) -0.008(4)
C11 0.039(4) 0.079(6) 0.038(3) 0.011(4) 0.003(3) 0.004(4)
C12 0.043(4) 0.125(9) 0.051(4) 0.010(5) 0.012(3) 0.011(5)
C13 0.047(5) 0.122(9) 0.057(5) -0.027(5) 0.006(4) 0.011(5)
C14 0.063(5) 0.101(8) 0.062(5) -0.036(5) 0.010(4) 0.007(5)
C15 0.054(4) 0.064(5) 0.059(4) -0.017(4) 0.013(3) -0.006(4)
Mn2 0.0395(7) 0.0358(8) 0.0548(8) 0.000 0.0117(6) 0.000
Br3 0.0571(4) 0.0607(5) 0.0463(3) -0.0058(4) 0.0098(3) 0.0110(3)
N5 0.031(3) 0.050(4) 0.054(3) -0.005(2) 0.011(2) 0.002(3)
N6 0.067(4) 0.043(3) 0.037(3) -0.011(3) 0.006(2) 0.003(2)
C16 0.044(4) 0.060(5) 0.060(4) 0.002(3) 0.009(3) -0.005(3)
C17 0.051(4) 0.068(5) 0.077(5) 0.017(4) 0.024(4) 0.005(4)
C18 0.040(4) 0.102(7) 0.048(4) 0.004(4) 0.013(3) 0.011(4)
C19 0.033(4) 0.091(6) 0.043(4) -0.007(4) 0.013(3) 0.005(3)
C20 0.040(4) 0.066(5) 0.042(3) -0.009(3) 0.009(3) 0.010(3)
C21 0.047(4) 0.071(6) 0.046(4) -0.026(4) 0.009(3) 0.001(3)
C22 0.079(5) 0.050(5) 0.075(5) -0.014(4) -0.008(4) 0.004(4)
Mn3 0.0376(7) 0.0312(8) 0.0555(8) 0.000 0.0152(6) 0.000
Br4 0.0802(6) 0.0722(6) 0.0899(6) -0.0243(5) 0.0334(5) -0.0249(5)
O2 0.051(3) 0.050(3) 0.051(3) -0.002(2) 0.012(2) 0.002(2)
N7 0.035(3) 0.046(4) 0.046(3) -0.002(3) 0.010(2) 0.001(2)
N8 0.062(4) 0.042(3) 0.056(3) 0.010(3) 0.018(3) -0.001(3)
C24 0.055(4) 0.054(5) 0.058(4) -0.012(4) 0.012(3) 0.001(3)
C25 0.048(4) 0.068(6) 0.063(4) -0.026(4) -0.001(3) 0.006(4)
C26 0.045(5) 0.124(9) 0.047(4) -0.024(5) 0.001(3) 0.014(5)
C27 0.034(4) 0.087(6) 0.057(4) 0.003(4) 0.006(3) 0.007(4)
C28 0.039(4) 0.060(5) 0.043(3) 0.005(3) 0.007(3) -0.005(3)
C29 0.057(5) 0.060(5) 0.060(4) 0.027(4) 0.011(4) 0.003(4)
C30 0.102(7) 0.043(5) 0.122(7) 0.015(5) 0.056(6) -0.003(5)

loop_
_atom_type_symbol
_atom_type_description
_atom_type_scat_dispersion_real
_atom_type_scat_dispersion_imag
_atom_type_scat_source
C C 0.0033 0.0016 'International Tables Vol C Tables 4.2.6.8 and 6.1.1.4'
H H 0.0000 0.0000 'International Tables Vol C Tables 4.2.6.8 and 6.1.1.4'
Br Br -0.2901 2.4595 'International Tables Vol C Tables 4.2.6.8 and 6.1.1.4'
Mn Mn 0.3368 0.7283 'International Tables Vol C Tables 4.2.6.8 and 6.1.1.4'
N N 0.0061 0.0033 'International Tables Vol C Tables 4.2.6.8 and 6.1.1.4'
O O 0.0106 0.0060 'International Tables Vol C Tables 4.2.6.8 and 6.1.1.4'

loop_
_geom_angle_atom_site_label_1
_geom_angle_atom_site_label_2
_geom_angle_atom_site_label_3
_geom_angle_site_symmetry_1
_geom_angle_site_symmetry_3
_geom_angle
_geom_angle_publ_flag
N2 Mn1 N3 . . 85.9(2) ?
N2 Mn1 N1 . . 75.1(2) ?
N3 Mn1 N1 . . 158.3(2) ?
N2 Mn1 N4 . . 156.6(2) ?
N3 Mn1 N4 . . 74.2(2) ?
N1 Mn1 N4 . . 121.4(2) ?
N2 Mn1 O1 . . 85.40(18) ?
N3 Mn1 O1 . . 86.76(19) ?
N1 Mn1 O1 . . 81.49(17) ?
N4 Mn1 O1 . . 81.42(17) ?
N2 Mn1 Br1 . . 105.54(13) ?
N3 Mn1 Br1 . . 100.65(13) ?
N1 Mn1 Br1 . . 94.51(12) ?
N4 Mn1 Br1 . . 90.37(13) ?
O1 Mn1 Br1 . . 167.08(13) ?
Mn1 O1 H1WA . . 116.8 ?
Mn1 O1 H1WB . . 156.5 ?
H1WA O1 H1WB . . 85.9 ?
C1 N1 C5 . . 118.0(6) ?
C1 N1 Mn1 . . 129.7(4) ?
C5 N1 Mn1 . . 112.3(5) ?
C6 N2 C7 . . 119.6(6) ?
C6 N2 Mn1 . . 113.6(5) ?
C7 N2 Mn1 . . 126.5(5) ?
C10 N3 C9 . . 120.1(7) ?
C10 N3 Mn1 . . 114.9(5) ?
C9 N3 Mn1 . . 125.0(5) ?
C15 N4 C11 . . 119.0(7) ?
C15 N4 Mn1 . . 127.3(5) ?
C11 N4 Mn1 . . 113.7(5) ?
N1 C1 C2 . . 124.2(7) ?
N1 C1 H1 . . 117.9 ?
C2 C1 H1 . . 117.9 ?
C1 C2 C3 . . 117.3(8) ?
C1 C2 H2 . . 121.4 ?
C3 C2 H2 . . 121.4 ?
C4 C3 C2 . . 119.6(7) ?
C4 C3 H3 . . 120.2 ?
C2 C3 H3 . . 120.2 ?
C3 C4 C5 . . 120.1(8) ?
C3 C4 H4 . . 120.0 ?
C5 C4 H4 . . 120.0 ?
N1 C5 C4 . . 120.8(7) ?
N1 C5 C6 . . 116.8(6) ?
C4 C5 C6 . . 122.4(7) ?
N2 C6 C5 . . 121.4(6) ?
N2 C6 H6 . . 119.3 ?
C5 C6 H6 . . 119.3 ?
N2 C7 C8 . . 112.9(6) ?
N2 C7 H7A . . 109.0 ?
C8 C7 H7A . . 109.0 ?
N2 C7 H7B . . 109.0 ?
C8 C7 H7B . . 109.0 ?
H7A C7 H7B . . 107.8 ?
C7 C8 C9 . . 116.9(7) ?
C7 C8 H8A . . 108.1 ?
C9 C8 H8A . . 108.1 ?
C7 C8 H8B . . 108.1 ?
C9 C8 H8B . . 108.1 ?
H8A C8 H8B . . 107.3 ?
C8 C9 N3 . . 112.3(7) ?
C8 C9 H9A . . 109.1 ?
N3 C9 H9A . . 109.1 ?
C8 C9 H9B . . 109.1 ?
N3 C9 H9B . . 109.1 ?
H9A C9 H9B . . 107.9 ?
N3 C10 C11 . . 120.7(7) ?
N3 C10 H10 . . 119.6 ?
C11 C10 H10 . . 119.6 ?
N4 C11 C12 . . 120.1(9) ?
N4 C11 C10 . . 116.4(6) ?
C12 C11 C10 . . 123.5(8) ?
C13 C12 C11 . . 120.2(9) ?
C13 C12 H12 . . 119.9 ?
C11 C12 H12 . . 119.9 ?
C14 C13 C12 . . 119.6(8) ?
C14 C13 H13 . . 120.2 ?
C12 C13 H13 . . 120.2 ?
C13 C14 C15 . . 118.7(9) ?
C13 C14 H14 . . 120.7 ?
C15 C14 H14 . . 120.7 ?
N4 C15 C14 . . 122.4(8) ?
N4 C15 H15 . . 118.8 ?
C14 C15 H15 . . 118.8 ?
N6 Mn2 N6 . 2_655 87.9(3) ?
N6 Mn2 N5 . . 74.5(2) ?
N6 Mn2 N5 2_655 . 161.2(2) ?
N6 Mn2 N5 . 2_655 161.2(2) ?
N6 Mn2 N5 2_655 2_655 74.5(2) ?
N5 Mn2 N5 . 2_655 123.8(3) ?
N6 Mn2 Br3 . 2_655 97.41(13) ?
N6 Mn2 Br3 2_655 2_655 86.73(13) ?
N5 Mn2 Br3 . 2_655 89.01(13) ?
N5 Mn2 Br3 2_655 2_655 88.29(13) ?
N6 Mn2 Br3 . . 86.73(13) ?
N6 Mn2 Br3 2_655 . 97.41(13) ?
N5 Mn2 Br3 . . 88.29(13) ?
N5 Mn2 Br3 2_655 . 89.01(13) ?
Br3 Mn2 Br3 2_655 . 174.28(7) ?
C16 N5 C20 . . 117.2(6) ?
C16 N5 Mn2 . . 129.9(5) ?
C20 N5 Mn2 . . 112.6(5) ?
C21 N6 C22 . . 118.1(6) ?
C21 N6 Mn2 . . 115.4(5) ?
C22 N6 Mn2 . . 126.4(5) ?
N5 C16 C17 . . 123.9(7) ?
N5 C16 H16 . . 118.0 ?
C17 C16 H16 . . 118.0 ?
C18 C17 C16 . . 119.4(8) ?
C18 C17 H17 . . 120.3 ?
C16 C17 H17 . . 120.3 ?
C17 C18 C19 . . 118.7(8) ?
C17 C18 H18 . . 120.7 ?
C19 C18 H18 . . 120.7 ?
C18 C19 C20 . . 118.4(7) ?
C18 C19 H19 . . 120.8 ?
C20 C19 H19 . . 120.8 ?
N5 C20 C19 . . 122.3(7) ?
N5 C20 C21 . . 116.1(6) ?
C19 C20 C21 . . 121.6(7) ?
N6 C21 C20 . . 120.2(6) ?
N6 C21 H21 . . 119.9 ?
C20 C21 H21 . . 119.9 ?
C23 C22 N6 . . 110.2(9) ?
C23 C22 H22A . . 109.6 ?
N6 C22 H22A . . 109.6 ?
C23 C22 H22B . . 109.6 ?
N6 C22 H22B . . 109.6 ?
H22A C22 H22B . . 108.1 ?
C22 C23 C22 2_655 . 158.6(14) ?
C22 C23 H23A 2_655 . 96.6 ?
C22 C23 H23A . . 96.6 ?
C22 C23 H23B 2_655 . 96.6 ?
C22 C23 H23B . . 96.6 ?
H23A C23 H23B . . 103.5 ?
O2 Mn3 O2 . 2_556 160.2(3) ?
O2 Mn3 N8 . 2_556 94.74(19) ?
O2 Mn3 N8 2_556 2_556 99.85(19) ?
O2 Mn3 N8 . . 99.85(19) ?
O2 Mn3 N8 2_556 . 94.74(19) ?
N8 Mn3 N8 2_556 . 84.7(3) ?
O2 Mn3 N7 . . 84.67(17) ?
O2 Mn3 N7 2_556 . 86.56(17) ?
N8 Mn3 N7 2_556 . 158.4(2) ?
N8 Mn3 N7 . . 74.2(2) ?
O2 Mn3 N7 . 2_556 86.56(17) ?
O2 Mn3 N7 2_556 2_556 84.67(17) ?
N8 Mn3 N7 2_556 2_556 74.2(2) ?
N8 Mn3 N7 . 2_556 158.4(2) ?
N7 Mn3 N7 . 2_556 127.1(3) ?
Mn3 O2 H2WA . . 120.5 ?
Mn3 O2 H2WB . . 114.1 ?
H2WA O2 H2WB . . 124.8 ?
C28 N7 C24 . . 116.9(6) ?
C28 N7 Mn3 . . 113.3(5) ?
C24 N7 Mn3 . . 129.7(5) ?
C29 N8 C30 . . 116.5(7) ?
C29 N8 Mn3 . . 115.2(5) ?
C30 N8 Mn3 . . 128.3(5) ?
N7 C24 C25 . . 124.0(8) ?
N7 C24 H24 . . 118.0 ?
C25 C24 H24 . . 118.0 ?
C24 C25 C26 . . 117.5(8) ?
C24 C25 H25 . . 121.2 ?
C26 C25 H25 . . 121.2 ?
C27 C26 C25 . . 120.1(8) ?
C27 C26 H26 . . 119.9 ?
C25 C26 H26 . . 119.9 ?
C26 C27 C28 . . 118.6(8) ?
C26 C27 H27 . . 120.7 ?
C28 C27 H27 . . 120.7 ?
N7 C28 C27 . . 122.7(7) ?
N7 C28 C29 . . 116.1(6) ?
C27 C28 C29 . . 121.1(7) ?
N8 C29 C28 . . 120.9(7) ?
N8 C29 H29 . . 119.6 ?
C28 C29 H29 . . 119.6 ?
C31 C30 N8 . . 114.9(9) ?
C31 C30 H30A . . 108.6 ?
N8 C30 H30A . . 108.6 ?
C31 C30 H30B . . 108.6 ?
N8 C30 H30B . . 108.6 ?
H30A C30 H30B . . 107.5 ?
C30 C31 C30 . 2_556 148.5(14) ?
C30 C31 H31A . . 99.6 ?
C30 C31 H31A 2_556 . 99.6 ?
C30 C31 H31B . . 99.6 ?
C30 C31 H31B 2_556 . 99.6 ?
H31A C31 H31B . . 104.1 ?

loop_
_geom_bond_atom_site_label_1
_geom_bond_atom_site_label_2
_geom_bond_site_symmetry_2
_geom_bond_distance
_geom_bond_publ_flag
Mn1 N2 . 2.232(6) ?
Mn1 N3 . 2.244(6) ?
Mn1 N1 . 2.250(5) ?
Mn1 N4 . 2.262(5) ?
Mn1 O1 . 2.263(4) ?
Mn1 Br1 . 2.5944(10) ?
O1 H1WA . 0.932 ?
O1 H1WB . 0.850 ?
N1 C1 . 1.321(9) ?
N1 C5 . 1.352(8) ?
N2 C6 . 1.263(9) ?
N2 C7 . 1.450(9) ?
N3 C10 . 1.268(9) ?
N3 C9 . 1.483(10) ?
N4 C15 . 1.303(9) ?
N4 C11 . 1.349(9) ?
C1 C2 . 1.382(10) ?
C1 H1 . 0.9300 ?
C2 C3 . 1.390(11) ?
C2 H2 . 0.9300 ?
C3 C4 . 1.347(12) ?
C3 H3 . 0.9300 ?
C4 C5 . 1.398(10) ?
C4 H4 . 0.9300 ?
C5 C6 . 1.462(11) ?
C6 H6 . 0.9300 ?
C7 C8 . 1.464(11) ?
C7 H7A . 0.9700 ?
C7 H7B . 0.9700 ?
C8 C9 . 1.483(11) ?
C8 H8A . 0.9700 ?
C8 H8B . 0.9700 ?
C9 H9A . 0.9700 ?
C9 H9B . 0.9700 ?
C10 C11 . 1.467(12) ?
C10 H10 . 0.9300 ?
C11 C12 . 1.397(11) ?
C12 C13 . 1.347(13) ?
C12 H12 . 0.9300 ?
C13 C14 . 1.339(13) ?
C13 H13 . 0.9300 ?
C14 C15 . 1.410(10) ?
C14 H14 . 0.9300 ?
C15 H15 . 0.9300 ?
Mn2 N6 . 2.219(6) ?
Mn2 N6 2_655 2.219(6) ?
Mn2 N5 . 2.255(5) ?
Mn2 N5 2_655 2.255(5) ?
Mn2 Br3 2_655 2.7200(7) ?
Mn2 Br3 . 2.7200(7) ?
N5 C16 . 1.315(9) ?
N5 C20 . 1.345(8) ?
N6 C21 . 1.247(9) ?
N6 C22 . 1.468(10) ?
C16 C17 . 1.382(10) ?
C16 H16 . 0.9300 ?
C17 C18 . 1.352(11) ?
C17 H17 . 0.9300 ?
C18 C19 . 1.385(11) ?
C18 H18 . 0.9300 ?
C19 C20 . 1.403(9) ?
C19 H19 . 0.9300 ?
C20 C21 . 1.484(11) ?
C21 H21 . 0.9300 ?
C22 C23 . 1.319(8) ?
C22 H22A . 0.9700 ?
C22 H22B . 0.9700 ?
C23 C22 2_655 1.319(8) ?
C23 H23A . 0.9700 ?
C23 H23B . 0.9700 ?
Mn3 O2 . 2.164(4) ?
Mn3 O2 2_556 2.164(4) ?
Mn3 N8 2_556 2.234(6) ?
Mn3 N8 . 2.234(6) ?
Mn3 N7 . 2.270(5) ?
Mn3 N7 2_556 2.270(5) ?
O2 H2WA . 0.913 ?
O2 H2WB . 1.037 ?
N7 C28 . 1.330(8) ?
N7 C24 . 1.341(9) ?
N8 C29 . 1.244(9) ?
N8 C30 . 1.463(10) ?
C24 C25 . 1.370(10) ?
C24 H24 . 0.9300 ?
C25 C26 . 1.378(12) ?
C25 H25 . 0.9300 ?
C26 C27 . 1.350(11) ?
C26 H26 . 0.9300 ?
C27 C28 . 1.394(10) ?
C27 H27 . 0.9300 ?
C28 C29 . 1.491(11) ?
C29 H29 . 0.9300 ?
C30 C31 . 1.319(9) ?
C30 H30A . 0.9700 ?
C30 H30B . 0.9700 ?
C31 C30 2_556 1.319(9) ?
C31 H31A . 0.9700 ?
C31 H31B . 0.9700 ?

loop_
_geom_hbond_atom_site_label_D
_geom_hbond_atom_site_label_H
_geom_hbond_atom_site_label_A
_geom_hbond_site_symmetry_A
_geom_hbond_distance_DH
_geom_hbond_distance_HA
_geom_hbond_distance_DA
_geom_hbond_angle_DHA
O1 H1WA Br2 . 0.932 2.34 3.261(5) 170.1
O1 H1WB Br2 4_556 0.850 2.64 3.268(5) 131.6
O2 H2WA Br4 . 0.913 2.23 3.145(5) 175.2
O2 H2WB Br3 3_446 1.037 2.21 3.234(4) 169.5
C4 H4 O2 4_556 0.93 2.42 3.344(9) 173.3
C29 H29 Br2 4_546 0.93 2.88 3.742(7) 154.3

loop_
_geom_torsion_atom_site_label_1
_geom_torsion_atom_site_label_2
_geom_torsion_atom_site_label_3
_geom_torsion_atom_site_label_4
_geom_torsion_site_symmetry_1
_geom_torsion_site_symmetry_2
_geom_torsion_site_symmetry_3
_geom_torsion_site_symmetry_4
_geom_torsion
_geom_torsion_publ_flag
N2 Mn1 N1 C1 . . . . -174.0(6) ?
N3 Mn1 N1 C1 . . . . 156.5(6) ?
N4 Mn1 N1 C1 . . . . 24.1(6) ?
O1 Mn1 N1 C1 . . . . 98.6(5) ?
Br1 Mn1 N1 C1 . . . . -69.1(5) ?
N2 Mn1 N1 C5 . . . . 6.4(4) ?
N3 Mn1 N1 C5 . . . . -23.2(7) ?
N4 Mn1 N1 C5 . . . . -155.5(4) ?
O1 Mn1 N1 C5 . . . . -81.1(4) ?
Br1 Mn1 N1 C5 . . . . 111.3(4) ?
N3 Mn1 N2 C6 . . . . 162.0(5) ?
N1 Mn1 N2 C6 . . . . -7.5(4) ?
N4 Mn1 N2 C6 . . . . 130.7(6) ?
O1 Mn1 N2 C6 . . . . 74.9(5) ?
Br1 Mn1 N2 C6 . . . . -98.1(4) ?
N3 Mn1 N2 C7 . . . . -12.3(5) ?
N1 Mn1 N2 C7 . . . . 178.3(6) ?
N4 Mn1 N2 C7 . . . . -43.5(8) ?
O1 Mn1 N2 C7 . . . . -99.3(5) ?
Br1 Mn1 N2 C7 . . . . 87.7(5) ?
N2 Mn1 N3 C10 . . . . -164.7(5) ?
N1 Mn1 N3 C10 . . . . -136.1(6) ?
N4 Mn1 N3 C10 . . . . 2.9(5) ?
O1 Mn1 N3 C10 . . . . -79.1(5) ?
Br1 Mn1 N3 C10 . . . . 90.3(5) ?
N2 Mn1 N3 C9 . . . . 12.7(6) ?
N1 Mn1 N3 C9 . . . . 41.3(9) ?
N4 Mn1 N3 C9 . . . . -179.7(6) ?
O1 Mn1 N3 C9 . . . . 98.3(6) ?
Br1 Mn1 N3 C9 . . . . -92.3(5) ?
N2 Mn1 N4 C15 . . . . -150.2(6) ?
N3 Mn1 N4 C15 . . . . 177.3(6) ?
N1 Mn1 N4 C15 . . . . -19.2(7) ?
O1 Mn1 N4 C15 . . . . -93.7(6) ?
Br1 Mn1 N4 C15 . . . . 76.3(6) ?
N2 Mn1 N4 C11 . . . . 31.2(8) ?
N3 Mn1 N4 C11 . . . . -1.4(4) ?
N1 Mn1 N4 C11 . . . . 162.1(4) ?
O1 Mn1 N4 C11 . . . . 87.7(4) ?
Br1 Mn1 N4 C11 . . . . -102.4(4) ?
C5 N1 C1 C2 . . . . 2.2(9) ?
Mn1 N1 C1 C2 . . . . -177.5(5) ?
N1 C1 C2 C3 . . . . -0.3(10) ?
C1 C2 C3 C4 . . . . -0.3(10) ?
C2 C3 C4 C5 . . . . -0.9(11) ?
C1 N1 C5 C4 . . . . -3.3(8) ?
Mn1 N1 C5 C4 . . . . 176.4(5) ?
C1 N1 C5 C6 . . . . 175.4(6) ?
Mn1 N1 C5 C6 . . . . -4.9(7) ?
C3 C4 C5 N1 . . . . 2.8(10) ?
C3 C4 C5 C6 . . . . -175.8(6) ?
C7 N2 C6 C5 . . . . -177.6(6) ?
Mn1 N2 C6 C5 . . . . 7.7(8) ?
N1 C5 C6 N2 . . . . -1.9(9) ?
C4 C5 C6 N2 . . . . 176.8(6) ?
C6 N2 C7 C8 . . . . -134.6(7) ?
Mn1 N2 C7 C8 . . . . 39.4(9) ?
N2 C7 C8 C9 . . . . -72.3(10) ?
C7 C8 C9 N3 . . . . 72.7(10) ?
C10 N3 C9 C8 . . . . 137.2(8) ?
Mn1 N3 C9 C8 . . . . -40.1(9) ?
C9 N3 C10 C11 . . . . 178.3(6) ?
Mn1 N3 C10 C11 . . . . -4.1(8) ?
C15 N4 C11 C12 . . . . 1.0(9) ?
Mn1 N4 C11 C12 . . . . 179.7(5) ?
C15 N4 C11 C10 . . . . -178.8(6) ?
Mn1 N4 C11 C10 . . . . -0.1(7) ?
N3 C10 C11 N4 . . . . 2.9(9) ?
N3 C10 C11 C12 . . . . -176.9(6) ?
N4 C11 C12 C13 . . . . -2.0(11) ?
C10 C11 C12 C13 . . . . 177.8(7) ?
C11 C12 C13 C14 . . . . 1.9(13) ?
C12 C13 C14 C15 . . . . -0.7(12) ?
C11 N4 C15 C14 . . . . 0.2(11) ?
Mn1 N4 C15 C14 . . . . -178.4(5) ?
C13 C14 C15 N4 . . . . -0.3(12) ?
N6 Mn2 N5 C16 . . . . 176.3(6) ?
N6 Mn2 N5 C16 2_655 . . . 155.2(6) ?
N5 Mn2 N5 C16 2_655 . . . -8.9(6) ?
Br3 Mn2 N5 C16 2_655 . . . 78.4(6) ?
Br3 Mn2 N5 C16 . . . . -96.6(6) ?
N6 Mn2 N5 C20 . . . . -9.6(4) ?
N6 Mn2 N5 C20 2_655 . . . -30.7(8) ?
N5 Mn2 N5 C20 2_655 . . . 165.1(5) ?
Br3 Mn2 N5 C20 2_655 . . . -107.6(4) ?
Br3 Mn2 N5 C20 . . . . 77.4(4) ?
N6 Mn2 N6 C21 2_655 . . . -178.5(6) ?
N5 Mn2 N6 C21 . . . . 8.2(5) ?
N5 Mn2 N6 C21 2_655 . . . -158.2(6) ?
Br3 Mn2 N6 C21 2_655 . . . 95.1(5) ?
Br3 Mn2 N6 C21 . . . . -80.9(5) ?
N6 Mn2 N6 C22 2_655 . . . -3.1(4) ?
N5 Mn2 N6 C22 . . . . -176.5(6) ?
N5 Mn2 N6 C22 2_655 . . . 17.2(9) ?
Br3 Mn2 N6 C22 2_655 . . . -89.6(5) ?
Br3 Mn2 N6 C22 . . . . 94.4(5) ?
C20 N5 C16 C17 . . . . -2.5(10) ?
Mn2 N5 C16 C17 . . . . 171.3(5) ?
N5 C16 C17 C18 . . . . 1.2(11) ?
C16 C17 C18 C19 . . . . 0.9(11) ?
C17 C18 C19 C20 . . . . -1.5(11) ?
C16 N5 C20 C19 . . . . 1.8(9) ?
Mn2 N5 C20 C19 . . . . -173.0(5) ?
C16 N5 C20 C21 . . . . -174.9(6) ?
Mn2 N5 C20 C21 . . . . 10.2(7) ?
C18 C19 C20 N5 . . . . 0.2(10) ?
C18 C19 C20 C21 . . . . 176.7(6) ?
C22 N6 C21 C20 . . . . 178.5(6) ?
Mn2 N6 C21 C20 . . . . -5.7(8) ?
N5 C20 C21 N6 . . . . -3.4(9) ?
C19 C20 C21 N6 . . . . 179.9(6) ?
C21 N6 C22 C23 . . . . -179.0(5) ?
Mn2 N6 C22 C23 . . . . 5.8(8) ?
N6 C22 C23 C22 . . . 2_655 -3.2(5) ?
O2 Mn3 N7 C28 . . . . 106.6(4) ?
O2 Mn3 N7 C28 2_556 . . . -91.2(4) ?
N8 Mn3 N7 C28 2_556 . . . 17.2(8) ?
N8 Mn3 N7 C28 . . . . 4.8(4) ?
N7 Mn3 N7 C28 2_556 . . . -171.8(5) ?
O2 Mn3 N7 C24 . . . . -75.6(6) ?
O2 Mn3 N7 C24 2_556 . . . 86.7(6) ?
N8 Mn3 N7 C24 2_556 . . . -165.0(6) ?
N8 Mn3 N7 C24 . . . . -177.4(6) ?
N7 Mn3 N7 C24 2_556 . . . 6.0(5) ?
O2 Mn3 N8 C29 . . . . -85.7(5) ?
O2 Mn3 N8 C29 2_556 . . . 80.9(5) ?
N8 Mn3 N8 C29 2_556 . . . -179.6(6) ?
N7 Mn3 N8 C29 . . . . -4.2(5) ?
N7 Mn3 N8 C29 2_556 . . . 168.4(5) ?
O2 Mn3 N8 C30 . . . . 97.0(7) ?
O2 Mn3 N8 C30 2_556 . . . -96.4(7) ?
N8 Mn3 N8 C30 2_556 . . . 3.1(6) ?
N7 Mn3 N8 C30 . . . . 178.5(7) ?
N7 Mn3 N8 C30 2_556 . . . -8.9(10) ?
C28 N7 C24 C25 . . . . -0.3(10) ?
Mn3 N7 C24 C25 . . . . -178.0(5) ?
N7 C24 C25 C26 . . . . 0.4(11) ?
C24 C25 C26 C27 . . . . -1.1(11) ?
C25 C26 C27 C28 . . . . 1.6(12) ?
C24 N7 C28 C27 . . . . 0.8(9) ?
Mn3 N7 C28 C27 . . . . 178.9(5) ?
C24 N7 C28 C29 . . . . 177.0(6) ?
Mn3 N7 C28 C29 . . . . -4.8(7) ?
C26 C27 C28 N7 . . . . -1.4(11) ?
C26 C27 C28 C29 . . . . -177.5(7) ?
C30 N8 C29 C28 . . . . -179.2(7) ?
Mn3 N8 C29 C28 . . . . 3.2(9) ?
N7 C28 C29 N8 . . . . 1.2(10) ?
C27 C28 C29 N8 . . . . 177.6(6) ?
C29 N8 C30 C31 . . . . 176.8(7) ?
Mn3 N8 C30 C31 . . . . -6.0(11) ?
N8 C30 C31 C30 . . . 2_556 3.2(6) ?
